data_9008417
loop_
_publ_author_name
'Stahl, K.'
'Legros, J. P.'
'Galy, J.'

_publ_section_title
;
 The crystal structure of SeO2 at 139 and 286 K
 Note: T = 139 K
;
_journal_name_full 'Zeitschrift fur Kristallographie'
_journal_page_first 99
_journal_page_last 107
_journal_volume 202
_journal_year 1992
_chemical_compound_source Synthetic
_chemical_formula_sum 'O2 Se'
_chemical_name_mineral Downeyite
_space_group_IT_number 135
_symmetry_space_group_name_Hall '-P 4c 2ab'
_symmetry_space_group_name_H-M 'P 42/m b c'
_cell_angle_alpha 90
_cell_angle_beta 90
_cell_angle_gamma 90
_cell_length_a 8.3218
_cell_length_b 8.3218
_cell_length_c 5.0541
_cell_formula_units_Z 8
_cell_volume 350.008
_database_code_amcsd 0011027
_diffrn_ambient_temperature 139
_exptl_crystal_density_diffrn 4.211
_cod_original_formula_sum 'Se O2'
_cod_database_code 9008417

loop_
_space_group_symop_operation_xyz
x,y,z
1/2-y,1/2-x,1/2+z
1/2+y,1/2+x,1/2-z
y,-x,1/2-z
-y,x,1/2+z
1/2+x,1/2-y,z
1/2-x,1/2+y,-z
x,y,-z
-x,-y,z
1/2+y,1/2+x,1/2+z
1/2-y,1/2-x,1/2-z
-y,x,1/2-z
y,-x,1/2+z
1/2-x,1/2+y,z
1/2+x,1/2-y,-z
-x,-y,-z

loop_
_atom_site_aniso_label
_atom_site_aniso_U_11
_atom_site_aniso_U_22
_atom_site_aniso_U_33
_atom_site_aniso_U_12
_atom_site_aniso_U_13
_atom_site_aniso_U_23
Se 0.00428 0.00540 0.00732 0.00018 0.00000 0.00000
O1 0.00919 0.00919 0.00964 0.00193 0.00217 0.00217
O2 0.00596 0.01284 0.01524 -0.00137 0.00000 0.00000

loop_
_atom_site_label
_atom_site_fract_x
_atom_site_fract_y
_atom_site_fract_z
_atom_site_U_iso_or_equiv
Se 0.13396 0.20929 0.00000 0.00570
O1 0.13752 0.36248 0.25000 0.00937
O2 -0.05789 0.17358 0.00000 0.01140

loop_
_cod_related_entry_id
_cod_related_entry_database
_cod_related_entry_code
1 AMCSD 0011027
